data_2016806
loop_
_publ_author_name
'Cin\<ci\'c, Dominik'
'Kaitner, Branko'

_publ_section_title
;
 3-Acetylanilinium bromide, nitrate and dihydrogen phosphate:
 hydrogen-bonding motifs in one, two and three dimensions
;
_journal_coeditor_code GD3241
_journal_issue 10
_journal_name_full 'Acta Crystallographica Section C'
_journal_page_first o561
_journal_page_last o565
_journal_paper_doi 10.1107/S0108270108028771
_journal_volume 64
_journal_year 2008
_chemical_formula_moiety 'C8 H10 N O + , H2 O4 P -'
_chemical_formula_sum 'C8 H12 N O5 P'
_chemical_formula_weight 233.16
_chemical_name_systematic
;
3-acetylanilinium dihydrogen phosphate
;
_space_group_IT_number 14
_symmetry_cell_setting monoclinic
_symmetry_space_group_name_Hall '-P 2ybc'
_symmetry_space_group_name_H-M 'P 1 21/c 1'
_atom_sites_solution_hydrogens geom
_atom_sites_solution_primary direct
_atom_sites_solution_secondary difmap
_audit_creation_method SHELXL97
_cell_angle_alpha 90.00
_cell_angle_beta 93.631(3)
_cell_angle_gamma 90.00
_cell_formula_units_Z 4
_cell_length_a 4.6733(2)
_cell_length_b 10.5962(4)
_cell_length_c 21.1801(9)
_cell_measurement_reflns_used 2888
_cell_measurement_temperature 295
_cell_measurement_theta_max 25
_cell_measurement_theta_min 4
_cell_volume 1046.72(7)
_computing_cell_refinement 'CrysAlisRED (Oxford Diffraction, 2003)'
_computing_data_collection 'CrysAlisCCD (Oxford Diffraction, 2003)'
_computing_data_reduction 'CrysAlisRED (Oxford Diffraction, 2003)'
_computing_molecular_graphics 'ORTEP-3 (Farrugia, 1997)'
_computing_publication_material
;
WinGX (Farrugia, 1999), PARST97 (Nardelli, 1995),
Mercury (Version 1.4; Macrae <i>et al.</i>, 2006) and POVRay
(Persistence of
Vision Team, 2004)
;
_computing_structure_refinement 'SHELXL97 (Sheldrick, 2008)'
_computing_structure_solution 'SHELXS97 (Sheldrick, 2008)'
_diffrn_ambient_temperature 295
_diffrn_measured_fraction_theta_full 0.998
_diffrn_measured_fraction_theta_max 0.998
_diffrn_measurement_device_type 'Oxford Diffraction Xcalibur CCD'
_diffrn_measurement_method \w
_diffrn_radiation_monochromator graphite
_diffrn_radiation_source 'fine-focus sealed tube'
_diffrn_radiation_type MoK\a
_diffrn_radiation_wavelength 0.71073
_diffrn_reflns_av_R_equivalents 0.0281
_diffrn_reflns_av_sigmaI/netI 0.0231
_diffrn_reflns_limit_h_max 5
_diffrn_reflns_limit_h_min -5
_diffrn_reflns_limit_k_max 12
_diffrn_reflns_limit_k_min -13
_diffrn_reflns_limit_l_max 27
_diffrn_reflns_limit_l_min -26
_diffrn_reflns_number 10065
_diffrn_reflns_theta_full 26.99
_diffrn_reflns_theta_max 26.99
_diffrn_reflns_theta_min 3.85
_exptl_absorpt_coefficient_mu 0.264
_exptl_absorpt_correction_T_max 0.98556
_exptl_absorpt_correction_T_min 0.87866
_exptl_absorpt_correction_type analytical
_exptl_absorpt_process_details '(Alcock, 1970)'
_exptl_crystal_colour colourless
_exptl_crystal_density_diffrn 1.480
_exptl_crystal_density_method 'not measured'
_exptl_crystal_description prism
_exptl_crystal_F_000 488
_exptl_crystal_size_max 0.52
_exptl_crystal_size_mid 0.08
_exptl_crystal_size_min 0.07
_refine_diff_density_max 0.484
_refine_diff_density_min -0.382
_refine_ls_extinction_coef 0.052(7)
_refine_ls_extinction_expression Fc^*^=kFc[1+0.001xFc^2^\l^3^/sin(2\q)]^-1/4^
_refine_ls_extinction_method 'SHELXL97 (Sheldrick, 2008)'
_refine_ls_goodness_of_fit_ref 1.156
_refine_ls_hydrogen_treatment constr
_refine_ls_matrix_type full
_refine_ls_number_parameters 141
_refine_ls_number_reflns 2270
_refine_ls_number_restraints 0
_refine_ls_restrained_S_all 1.156
_refine_ls_R_factor_all 0.0661
_refine_ls_R_factor_gt 0.0467
_refine_ls_shift/su_max 0.000
_refine_ls_shift/su_mean 0.000
_refine_ls_structure_factor_coef Fsqd
_refine_ls_weighting_details 'calc w = 1/[\s^2^(Fo^2^)+(0.0746P)^2^+0.5152P] where P=(Fo^2^+2Fc^2^)/3'
_refine_ls_weighting_scheme calc
_refine_ls_wR_factor_gt 0.1279
_refine_ls_wR_factor_ref 0.1496
_reflns_number_gt 1593
_reflns_number_total 2270
_reflns_threshold_expression I>2\s(I)
_cod_data_source_file gd3241.cif
_cod_data_source_block III
_cod_original_sg_symbol_H-M 'P 21/c'
_cod_database_code 2016806
_cod_database_fobs_code 2016806

loop_
_symmetry_equiv_pos_as_xyz
'x, y, z'
'-x, y+1/2, -z+1/2'
'-x, -y, -z'
'x, -y-1/2, z-1/2'

loop_
_atom_site_type_symbol
_atom_site_label
_atom_site_fract_x
_atom_site_fract_y
_atom_site_fract_z
_atom_site_U_iso_or_equiv
_atom_site_adp_type
_atom_site_calc_flag
_atom_site_refinement_flags
_atom_site_occupancy
P P1 0.31660(12) 0.38250(6) 0.39549(3) 0.0375(2) Uani d . 1
O O1 0.0660(4) 0.35625(18) 0.43449(8) 0.0472(5) Uani d . 1
O O2 0.4202(4) 0.51558(16) 0.39925(9) 0.0446(5) Uani d . 1
O O3 0.2065(5) 0.3485(2) 0.32609(10) 0.0704(7) Uani d . 1
H H3A 0.3376 0.3569 0.3025 0.106 Uiso calc R 1
O O4 0.5555(4) 0.2874(2) 0.41515(16) 0.0859(9) Uani d . 1
H H4A 0.6870 0.2945 0.3916 0.129 Uiso calc R 1
O O5 0.4268(5) 0.8522(2) 0.26528(10) 0.0615(6) Uani d . 1
N N1 -0.0857(4) 0.64195(18) 0.43749(10) 0.0376(5) Uani d . 1
C C1 0.1007(5) 0.9169(2) 0.33820(12) 0.0409(6) Uani d . 1
C C2 0.0868(5) 0.7941(2) 0.36229(11) 0.0367(5) Uani d . 1
H H2 0.1865 0.7290 0.3440 0.044 Uiso calc R 1
C C3 -0.0746(5) 0.7700(2) 0.41299(11) 0.0349(5) Uani d . 1
C C4 -0.2223(6) 0.8655(2) 0.44158(13) 0.0469(6) Uani d . 1
H H4 -0.3301 0.8484 0.4760 0.056 Uiso calc R 1
C C5 -0.2061(7) 0.9869(3) 0.41791(15) 0.0554(7) Uani d . 1
H H5 -0.3041 1.0518 0.4368 0.067 Uiso calc R 1
C C6 -0.0469(6) 1.0132(2) 0.36680(13) 0.0486(6) Uani d . 1
H H6 -0.0382 1.0952 0.3515 0.058 Uiso calc R 1
C C7 0.2794(6) 0.9376(3) 0.28374(12) 0.0478(6) Uani d . 1
C C8 0.2801(10) 1.0632(3) 0.25226(18) 0.0808(12) Uani d . 1
H H8A 0.3806 1.0573 0.2142 0.121 Uiso calc R 1
H H8B 0.3739 1.1236 0.2803 0.121 Uiso calc R 1
H H8C 0.0862 1.0895 0.2420 0.121 Uiso calc R 1
H H1A -0.1047 0.6389 0.4825 0.062(9) Uiso d . 1
H H1B -0.2426 0.6012 0.4196 0.055(8) Uiso d . 1
H H1C 0.0819 0.5936 0.4291 0.071(10) Uiso d . 1

loop_
_atom_site_aniso_label
_atom_site_aniso_U_11
_atom_site_aniso_U_22
_atom_site_aniso_U_33
_atom_site_aniso_U_12
_atom_site_aniso_U_13
_atom_site_aniso_U_23
P1 0.0311(4) 0.0328(4) 0.0497(4) 0.0005(2) 0.0113(3) -0.0020(2)
O1 0.0353(9) 0.0613(12) 0.0461(10) -0.0039(8) 0.0107(7) 0.0022(8)
O2 0.0416(9) 0.0326(9) 0.0604(11) 0.0003(7) 0.0094(8) -0.0029(8)
O3 0.0700(14) 0.0896(17) 0.0540(12) -0.0261(12) 0.0246(10) -0.0291(11)
O4 0.0363(11) 0.0384(11) 0.184(3) 0.0059(8) 0.0116(13) 0.0212(14)
O5 0.0748(14) 0.0554(12) 0.0579(12) 0.0120(10) 0.0317(11) 0.0095(9)
N1 0.0391(11) 0.0314(10) 0.0433(11) -0.0023(8) 0.0101(8) -0.0001(8)
C1 0.0446(13) 0.0353(12) 0.0431(13) -0.0010(10) 0.0051(10) 0.0007(10)
C2 0.0383(12) 0.0323(12) 0.0398(12) 0.0019(9) 0.0055(9) -0.0012(9)
C3 0.0353(11) 0.0296(11) 0.0398(12) -0.0002(9) 0.0023(9) -0.0015(9)
C4 0.0519(14) 0.0392(14) 0.0515(15) 0.0034(11) 0.0185(12) -0.0043(11)
C5 0.0697(18) 0.0346(14) 0.0642(18) 0.0098(12) 0.0213(14) -0.0044(12)
C6 0.0638(16) 0.0311(13) 0.0512(15) 0.0051(11) 0.0073(12) 0.0018(11)
C7 0.0596(16) 0.0421(14) 0.0422(13) -0.0018(12) 0.0087(12) 0.0033(11)
C8 0.126(3) 0.0463(19) 0.074(2) 0.0061(19) 0.044(2) 0.0170(16)

loop_
_atom_type_symbol
_atom_type_description
_atom_type_scat_dispersion_real
_atom_type_scat_dispersion_imag
_atom_type_scat_source
C C 0.0033 0.0016 'International Tables Vol C Tables 4.2.6.8 and 6.1.1.4'
H H 0.0000 0.0000 'International Tables Vol C Tables 4.2.6.8 and 6.1.1.4'
N N 0.0061 0.0033 'International Tables Vol C Tables 4.2.6.8 and 6.1.1.4'
O O 0.0106 0.0060 'International Tables Vol C Tables 4.2.6.8 and 6.1.1.4'
P P 0.1023 0.0942 'International Tables Vol C Tables 4.2.6.8 and 6.1.1.4'

loop_
_geom_angle_atom_site_label_1
_geom_angle_atom_site_label_2
_geom_angle_atom_site_label_3
_geom_angle
O2 P1 O1 114.06(11)
O2 P1 O4 112.13(12)
O1 P1 O4 107.88(13)
O2 P1 O3 110.70(12)
O1 P1 O3 104.60(11)
O4 P1 O3 106.98(16)
P1 O3 H3A 109.5
P1 O4 H4A 109.5
C3 N1 H1A 113.07
C3 N1 H1B 109.84
H1A N1 H1B 105.86
C3 N1 H1C 112.50
H1A N1 H1C 107.0
H1B N1 H1C 108.28
C6 C1 C2 119.1(2)
C6 C1 C7 123.3(2)
C2 C1 C7 117.6(2)
C3 C2 C1 119.8(2)
C3 C2 H2 120.1
C1 C2 H2 120.1
C2 C3 C4 121.2(2)
C2 C3 N1 119.07(19)
C4 C3 N1 119.7(2)
C5 C4 C3 118.7(2)
C5 C4 H4 120.6
C3 C4 H4 120.6
C6 C5 C4 121.0(2)
C6 C5 H5 119.5
C4 C5 H5 119.5
C5 C6 C1 120.0(2)
C5 C6 H6 120.0
C1 C6 H6 120.0
O5 C7 C1 119.8(2)
O5 C7 C8 120.3(3)
C1 C7 C8 119.9(3)
C7 C8 H8A 109.5
C7 C8 H8B 109.5
H8A C8 H8B 109.5
C7 C8 H8C 109.5
H8A C8 H8C 109.5
H8B C8 H8C 109.5

loop_
_geom_bond_atom_site_label_1
_geom_bond_atom_site_label_2
_geom_bond_distance
P1 O2 1.4915(18)
P1 O1 1.5011(17)
P1 O4 1.542(2)
P1 O3 1.568(2)
O3 H3A 0.8200
O4 H4A 0.8200
O5 C7 1.217(3)
N1 C3 1.455(3)
N1 H1A 0.964
N1 H1B 0.912
N1 H1C 0.962
C1 C6 1.392(3)
C1 C2 1.400(3)
C1 C7 1.483(4)
C2 C3 1.375(3)
C2 H2 0.9300
C3 C4 1.386(3)
C4 C5 1.384(4)
C4 H4 0.9300
C5 C6 1.380(4)
C5 H5 0.9300
C6 H6 0.9300
C7 C8 1.488(4)
C8 H8A 0.9600
C8 H8B 0.9600
C8 H8C 0.9600

loop_
_geom_hbond_atom_site_label_D
_geom_hbond_atom_site_label_H
_geom_hbond_atom_site_label_A
_geom_hbond_site_symmetry_A
_geom_hbond_distance_DH
_geom_hbond_distance_HA
_geom_hbond_distance_DA
_geom_hbond_angle_DHA
_geom_hbond_publ_flag
N1 H1C O2 . 0.96 1.93 2.878(3) 170 yes
N1 H1A O1 3_566 0.96 1.76 2.707(3) 168 yes
N1 H1B O2 1_455 0.91 1.85 2.746(3) 169 yes
O3 H3A O5 2_645 0.82 1.86 2.665(3) 165 yes
O4 H4A O1 1_655 0.82 2.05 2.504(3) 115 yes

loop_
_cod_related_entry_id
_cod_related_entry_database
_cod_related_entry_code
1 ChemSpider 30654131
